data_2207027
loop_
_publ_author_name
'Da-Qing Shi'
'Zheng-Yi Li'
'Chun-Ling Shi'
'Guo-Lan Dou'

_publ_section_title
;1,3-<i>trans</i>-1,4-<i>cis</i>-1,2-Bis(2,4-dichlorophenyl)-1,2,3,3a,8,8a-hexahydrobenzo[<i>e</i>]pentalene-3-spiro-2'-indan-3a,1'-diol
 acetone solvate
;
_journal_coeditor_code OB6560
_journal_issue 10
_journal_name_full 'Acta Crystallographica Section E'
_journal_page_first o3219
_journal_page_last o3221
_journal_paper_doi 10.1107/S1600536805028114
_journal_volume 61
_journal_year 2005
_chemical_formula_iupac 'C32 H24 Cl4 O2, C3 H6 O'
_chemical_formula_moiety 'C32 H24 Cl4 O2, C3 H6 O'
_chemical_formula_sum 'C35 H30 Cl4 O3'
_chemical_formula_weight 640.39
_chemical_name_systematic
;
1,3-trans-1,4-cis-1,2-Bis(2,4-dichlorophenyl)-1,2,3,3a,8,8a-
hexahydrobenzo[e]pentalene-3-spiro-2'-indan-3a,1'-diol acetone solvate
;
_space_group_IT_number 15
_symmetry_cell_setting monoclinic
_symmetry_space_group_name_Hall '-C 2yc'
_symmetry_space_group_name_H-M 'C 1 2/c 1'
_atom_sites_solution_hydrogens geom
_atom_sites_solution_primary direct
_atom_sites_solution_secondary difmap
_cell_angle_alpha 90.00
_cell_angle_beta 116.931(4)
_cell_angle_gamma 90.00
_cell_formula_units_Z 8
_cell_length_a 31.620(8)
_cell_length_b 10.443(3)
_cell_length_c 20.993(5)
_cell_measurement_reflns_used 2726
_cell_measurement_temperature 293(2)
_cell_measurement_theta_max 20.609
_cell_measurement_theta_min 2.495
_cell_volume 6180(3)
_computing_cell_refinement 'SAINT (Bruker, 1999)'
_computing_data_collection 'SMART (Bruker, 1998)'
_computing_data_reduction SAINT
_computing_molecular_graphics 'SHELXTL (Bruker, 1999)'
_computing_publication_material SHELXTL
_computing_structure_refinement 'SHELXL97 (Sheldrick, 1997)'
_computing_structure_solution 'SHELXS97 (Sheldrick, 1997)'
_diffrn_ambient_temperature 293(2)
_diffrn_measured_fraction_theta_full 0.996
_diffrn_measured_fraction_theta_max 0.996
_diffrn_measurement_device_type 'Bruker SMART CCD area-detector'
_diffrn_measurement_method '\f and \w'
_diffrn_radiation_monochromator graphite
_diffrn_radiation_source 'fine-focus sealed tube'
_diffrn_radiation_type MoK\a
_diffrn_radiation_wavelength 0.71073
_diffrn_reflns_av_R_equivalents 0.0467
_diffrn_reflns_av_sigmaI/netI 0.0588
_diffrn_reflns_limit_h_max 37
_diffrn_reflns_limit_h_min -23
_diffrn_reflns_limit_k_max 12
_diffrn_reflns_limit_k_min -12
_diffrn_reflns_limit_l_max 24
_diffrn_reflns_limit_l_min -24
_diffrn_reflns_number 15854
_diffrn_reflns_theta_full 25.03
_diffrn_reflns_theta_max 25.03
_diffrn_reflns_theta_min 2.08
_exptl_absorpt_coefficient_mu 0.418
_exptl_absorpt_correction_T_max 0.9399
_exptl_absorpt_correction_T_min 0.8539
_exptl_absorpt_correction_type multi-scan
_exptl_absorpt_process_details '(SADABS; Sheldrick, 1996)'
_exptl_crystal_colour colorless
_exptl_crystal_density_diffrn 1.376
_exptl_crystal_density_method 'not measured'
_exptl_crystal_description block
_exptl_crystal_F_000 2656
_exptl_crystal_size_max 0.39
_exptl_crystal_size_mid 0.37
_exptl_crystal_size_min 0.15
_refine_diff_density_max 0.684
_refine_diff_density_min -0.534
_refine_ls_extinction_method none
_refine_ls_goodness_of_fit_ref 1.004
_refine_ls_hydrogen_treatment mixed
_refine_ls_matrix_type full
_refine_ls_number_parameters 387
_refine_ls_number_reflns 5442
_refine_ls_number_restraints 1
_refine_ls_restrained_S_all 1.005
_refine_ls_R_factor_all 0.1286
_refine_ls_R_factor_gt 0.0562
_refine_ls_shift/su_max 0.000
_refine_ls_shift/su_mean 0.000
_refine_ls_structure_factor_coef Fsqd
_refine_ls_weighting_details 'calc w = 1/[\s^2^(Fo^2^)+(0.0568P)^2^+14.2540P] where P = (Fo^2^+2Fc^2^)/3'
_refine_ls_weighting_scheme calc
_refine_ls_wR_factor_gt 0.1270
_refine_ls_wR_factor_ref 0.1698
_reflns_number_gt 2710
_reflns_number_total 5442
_reflns_threshold_expression I>2\s(I)
_cod_data_source_file ob6560.cif
_cod_data_source_block I
_cod_depositor_comments
;
The following automatic conversions were performed:
'_symmetry_cell_setting' value 'Monoclinic' changed to 'monoclinic'
according to '/home/saulius/struct/CIF-dictionaries/cif_core.dic'
dictionary named 'cif_core.dic' version 2.4.1 from 2010-06-29.

Automatic conversion script
Id: cif_fix_enum 1527 2010-12-29 10:47:43Z saulius 

The following automatic conversions were performed:

'_symmetry_cell_setting' value 'Monoclinic' changed to 'monoclinic'
according to /home/saulius/struct/CIF-dictionaries/cif_core.dic
dictionary named 'cif_core.dic' version 2.4.1 from 2010-06-29.

Automatic conversion script
Id: cif_fix_values 1715 2011-07-08 13:25:40Z adriana 
;
_cod_original_sg_symbol_H-M 'C 2/c'
_cod_database_code 2207027
_cod_database_fobs_code 2207027

loop_
_symmetry_equiv_pos_as_xyz
'x, y, z'
'-x, y, -z+1/2'
'x+1/2, y+1/2, z'
'-x+1/2, y+1/2, -z+1/2'
'-x, -y, -z'
'x, -y, z-1/2'
'-x+1/2, -y+1/2, -z'
'x+1/2, -y+1/2, z-1/2'

loop_
_atom_site_label
_atom_site_fract_x
_atom_site_fract_y
_atom_site_fract_z
_atom_site_U_iso_or_equiv
_atom_site_adp_type
_atom_site_calc_flag
_atom_site_refinement_flags
_atom_site_occupancy
_atom_site_type_symbol
Cl1 0.15033(7) 1.15917(14) 0.37687(12) 0.1298(8) Uani d . 1 Cl
Cl2 -0.02784(6) 1.23222(16) 0.33080(8) 0.1123(6) Uani d . 1 Cl
Cl3 0.03615(4) 0.59628(13) 0.20895(6) 0.0776(4) Uani d . 1 Cl
Cl4 0.05649(6) 0.89088(18) 0.01949(7) 0.1077(6) Uani d . 1 Cl
O1 0.20708(9) 0.6255(3) 0.50390(15) 0.0511(8) Uani d . 1 O
O2 0.22077(11) 0.7964(3) 0.36507(17) 0.0581(8) Uani d . 1 O
O3 0.21534(17) 0.6293(4) 0.0346(3) 0.1339(19) Uani d D 1 O
C1 0.16376(13) 0.6767(3) 0.4485(2) 0.0414(10) Uani d . 1 C
C2 0.12281(14) 0.6386(4) 0.4647(2) 0.0465(10) Uani d . 1 C
C3 0.09913(15) 0.5220(4) 0.4541(2) 0.0611(12) Uani d . 1 C
H3 0.1049 0.4560 0.4292 0.073 Uiso calc R 1 H
C4 0.06693(17) 0.5063(5) 0.4812(3) 0.0752(15) Uani d . 1 C
H4 0.0512 0.4285 0.4748 0.090 Uiso calc R 1 H
C5 0.05775(17) 0.6029(6) 0.5175(3) 0.0760(15) Uani d . 1 C
H5 0.0357 0.5904 0.5348 0.091 Uiso calc R 1 H
C6 0.08113(16) 0.7187(5) 0.5283(2) 0.0651(13) Uani d . 1 C
H6 0.0752 0.7842 0.5533 0.078 Uiso calc R 1 H
C7 0.11343(14) 0.7357(4) 0.5015(2) 0.0492(10) Uani d . 1 C
C8 0.14393(15) 0.8501(4) 0.5086(2) 0.0521(11) Uani d . 1 C
H8A 0.1693 0.8576 0.5569 0.062 Uiso calc R 1 H
H8B 0.1253 0.9283 0.4963 0.062 Uiso calc R 1 H
C9 0.16359(14) 0.8234(3) 0.45568(19) 0.0425(10) Uani d . 1 C
H9 0.1960 0.8565 0.4744 0.051 Uiso calc R 1 H
C10 0.13303(13) 0.8714(3) 0.37660(19) 0.0407(9) Uani d . 1 C
H10 0.1546 0.9203 0.3640 0.049 Uiso calc R 1 H
C11 0.11942(13) 0.7494(3) 0.32932(19) 0.0394(9) Uani d . 1 C
H11 0.0903 0.7170 0.3293 0.047 Uiso calc R 1 H
C12 0.15865(13) 0.6511(3) 0.3729(2) 0.0412(9) Uani d . 1 C
C13 0.20687(14) 0.6685(4) 0.3699(2) 0.0490(10) Uani d . 1 C
H13 0.2318 0.6305 0.4133 0.059 Uiso calc R 1 H
C14 0.20164(16) 0.5864(4) 0.3077(2) 0.0574(12) Uani d . 1 C
C15 0.2286(2) 0.5869(6) 0.2710(3) 0.0848(16) Uani d . 1 C
H15 0.2523 0.6475 0.2811 0.102 Uiso calc R 1 H
C16 0.2193(3) 0.4948(7) 0.2191(4) 0.114(2) Uani d . 1 C
H16 0.2376 0.4917 0.1947 0.136 Uiso calc R 1 H
C17 0.1835(3) 0.4080(7) 0.2033(4) 0.112(2) Uani d . 1 C
H17 0.1772 0.3483 0.1672 0.135 Uiso calc R 1 H
C18 0.1562(2) 0.4068(5) 0.2398(3) 0.0861(17) Uani d . 1 C
H18 0.1320 0.3471 0.2288 0.103 Uiso calc R 1 H
C19 0.16608(16) 0.4971(4) 0.2931(2) 0.0590(12) Uani d . 1 C
C20 0.14571(15) 0.5123(4) 0.3447(2) 0.0528(11) Uani d . 1 C
H20A 0.1596 0.4510 0.3835 0.063 Uiso calc R 1 H
H20B 0.1116 0.5004 0.3209 0.063 Uiso calc R 1 H
C21 0.09211(14) 0.9598(4) 0.36405(19) 0.0436(10) Uani d . 1 C
C22 0.09676(17) 1.0913(4) 0.3632(2) 0.0618(12) Uani d . 1 C
C23 0.0601(2) 1.1749(5) 0.3528(3) 0.0756(15) Uani d . 1 C
H23 0.0647 1.2629 0.3529 0.091 Uiso calc R 1 H
C24 0.0179(2) 1.1274(5) 0.3424(2) 0.0663(14) Uani d . 1 C
C25 0.01083(17) 0.9985(5) 0.3415(2) 0.0687(14) Uani d . 1 C
H25 -0.0185 0.9661 0.3337 0.082 Uiso calc R 1 H
C26 0.04771(16) 0.9167(4) 0.3524(2) 0.0576(12) Uani d . 1 C
H26 0.0426 0.8290 0.3519 0.069 Uiso calc R 1 H
C27 0.10671(13) 0.7764(4) 0.2516(2) 0.0435(10) Uani d . 1 C
C28 0.06932(14) 0.7157(4) 0.1952(2) 0.0493(10) Uani d . 1 C
C29 0.05481(16) 0.7479(5) 0.1243(2) 0.0632(13) Uani d . 1 C
H29 0.0301 0.7037 0.0880 0.076 Uiso calc R 1 H
C30 0.07716(18) 0.8451(5) 0.1085(2) 0.0688(14) Uani d . 1 C
C31 0.11483(18) 0.9074(5) 0.1617(2) 0.0720(14) Uani d . 1 C
H31 0.1304 0.9728 0.1507 0.086 Uiso calc R 1 H
C32 0.12920(16) 0.8714(4) 0.2315(2) 0.0569(12) Uani d . 1 C
H32 0.1552 0.9127 0.2671 0.068 Uiso calc R 1 H
C33 0.1671(3) 0.7175(10) 0.0778(5) 0.199(5) Uani d . 1 C
H33A 0.1520 0.6352 0.0664 0.298 Uiso calc R 1 H
H33B 0.1452 0.7820 0.0490 0.298 Uiso calc R 1 H
H33C 0.1772 0.7359 0.1274 0.298 Uiso calc R 1 H
C34 0.20875(19) 0.7165(6) 0.0634(3) 0.0874(18) Uani d D 1 C
C35 0.2335(3) 0.8345(8) 0.0798(6) 0.210(5) Uani d . 1 C
H35A 0.2606 0.8278 0.0708 0.315 Uiso calc R 1 H
H35B 0.2439 0.8546 0.1293 0.315 Uiso calc R 1 H
H35C 0.2129 0.9010 0.0506 0.315 Uiso calc R 1 H
H1 0.2051(18) 0.551(5) 0.515(3) 0.090(19) Uiso d . 1 H
H2 0.2415(17) 0.818(4) 0.405(2) 0.072(16) Uiso d . 1 H

loop_
_atom_site_aniso_label
_atom_site_aniso_U_11
_atom_site_aniso_U_22
_atom_site_aniso_U_33
_atom_site_aniso_U_12
_atom_site_aniso_U_13
_atom_site_aniso_U_23
Cl1 0.1248(14) 0.0468(8) 0.227(2) -0.0302(8) 0.0879(15) -0.0129(11)
Cl2 0.1291(13) 0.1073(12) 0.0830(10) 0.0689(11) 0.0327(9) -0.0021(9)
Cl3 0.0728(8) 0.0832(9) 0.0600(7) -0.0364(7) 0.0154(6) -0.0033(6)
Cl4 0.1255(13) 0.1452(15) 0.0448(7) -0.0195(11) 0.0320(8) 0.0140(8)
O1 0.0447(17) 0.0442(19) 0.0482(17) -0.0042(14) 0.0068(13) 0.0080(14)
O2 0.0562(19) 0.063(2) 0.0507(19) -0.0190(16) 0.0206(16) -0.0060(16)
O3 0.130(4) 0.068(3) 0.199(5) -0.009(3) 0.069(4) -0.049(3)
C1 0.039(2) 0.036(2) 0.042(2) -0.0031(17) 0.0117(18) 0.0049(17)
C2 0.044(2) 0.048(2) 0.040(2) -0.003(2) 0.0121(18) 0.0082(19)
C3 0.056(3) 0.061(3) 0.062(3) -0.009(2) 0.023(2) 0.006(2)
C4 0.060(3) 0.075(4) 0.086(4) -0.016(3) 0.029(3) 0.016(3)
C5 0.053(3) 0.105(5) 0.071(3) -0.004(3) 0.030(3) 0.018(3)
C6 0.063(3) 0.082(4) 0.053(3) 0.006(3) 0.028(2) 0.012(3)
C7 0.049(2) 0.060(3) 0.036(2) 0.001(2) 0.0167(19) 0.009(2)
C8 0.061(3) 0.056(3) 0.034(2) 0.002(2) 0.017(2) 0.002(2)
C9 0.048(2) 0.035(2) 0.038(2) -0.0057(17) 0.0134(18) -0.0004(17)
C10 0.047(2) 0.034(2) 0.038(2) -0.0051(18) 0.0167(18) 0.0025(17)
C11 0.041(2) 0.035(2) 0.039(2) -0.0042(17) 0.0157(17) -0.0020(17)
C12 0.038(2) 0.034(2) 0.047(2) -0.0030(17) 0.0163(18) -0.0034(18)
C13 0.048(2) 0.045(3) 0.050(2) -0.0029(19) 0.020(2) -0.004(2)
C14 0.055(3) 0.057(3) 0.057(3) 0.004(2) 0.023(2) -0.010(2)
C15 0.085(4) 0.102(4) 0.082(4) -0.008(3) 0.050(3) -0.022(3)
C16 0.116(5) 0.135(6) 0.109(5) -0.012(5) 0.068(4) -0.051(5)
C17 0.122(6) 0.113(6) 0.106(5) 0.000(5) 0.055(5) -0.055(4)
C18 0.093(4) 0.066(4) 0.087(4) 0.001(3) 0.030(3) -0.029(3)
C19 0.063(3) 0.044(3) 0.062(3) 0.004(2) 0.021(2) -0.011(2)
C20 0.052(3) 0.039(2) 0.058(3) -0.0037(19) 0.016(2) -0.006(2)
C21 0.056(3) 0.036(2) 0.032(2) -0.0030(19) 0.0140(18) -0.0015(17)
C22 0.082(3) 0.036(2) 0.062(3) -0.003(2) 0.028(3) -0.003(2)
C23 0.109(5) 0.041(3) 0.069(3) 0.009(3) 0.033(3) -0.003(2)
C24 0.090(4) 0.061(3) 0.038(2) 0.026(3) 0.020(2) -0.002(2)
C25 0.065(3) 0.071(4) 0.065(3) 0.007(3) 0.025(2) -0.010(3)
C26 0.059(3) 0.047(3) 0.061(3) 0.002(2) 0.023(2) -0.003(2)
C27 0.047(2) 0.041(2) 0.042(2) -0.0032(18) 0.0202(19) -0.0006(18)
C28 0.050(2) 0.050(3) 0.044(2) -0.008(2) 0.018(2) -0.006(2)
C29 0.065(3) 0.078(3) 0.042(3) -0.013(3) 0.020(2) -0.013(2)
C30 0.078(3) 0.088(4) 0.041(3) -0.010(3) 0.028(2) 0.001(3)
C31 0.089(4) 0.081(4) 0.052(3) -0.018(3) 0.036(3) 0.008(3)
C32 0.064(3) 0.062(3) 0.045(2) -0.015(2) 0.025(2) -0.003(2)
C33 0.160(9) 0.261(13) 0.187(10) -0.051(8) 0.089(8) -0.088(9)
C34 0.062(4) 0.068(4) 0.115(5) -0.001(3) 0.026(3) -0.024(3)
C35 0.212(10) 0.120(7) 0.341(15) -0.082(7) 0.163(10) -0.132(9)

loop_
_atom_type_symbol
_atom_type_description
_atom_type_scat_dispersion_real
_atom_type_scat_dispersion_imag
_atom_type_scat_source
C C 0.0033 0.0016 'International Tables Vol C Tables 4.2.6.8 and 6.1.1.4'
H H 0.0000 0.0000 'International Tables Vol C Tables 4.2.6.8 and 6.1.1.4'
Cl Cl 0.1484 0.1585 'International Tables Vol C Tables 4.2.6.8 and 6.1.1.4'
O O 0.0106 0.0060 'International Tables Vol C Tables 4.2.6.8 and 6.1.1.4'

loop_
_geom_angle_atom_site_label_1
_geom_angle_atom_site_label_2
_geom_angle_atom_site_label_3
_geom_angle
C1 O1 H1 114(4)
C13 O2 H2 108(3)
O1 C1 C2 108.4(3)
O1 C1 C9 109.6(3)
C2 C1 C9 101.3(3)
O1 C1 C12 112.6(3)
C2 C1 C12 118.5(3)
C9 C1 C12 105.6(3)
C7 C2 C3 119.6(4)
C7 C2 C1 110.4(3)
C3 C2 C1 129.7(4)
C4 C3 C2 118.7(5)
C4 C3 H3 120.6
C2 C3 H3 120.6
C5 C4 C3 121.4(5)
C5 C4 H4 119.3
C3 C4 H4 119.3
C4 C5 C6 120.2(5)
C4 C5 H5 119.9
C6 C5 H5 119.9
C5 C6 C7 119.0(5)
C5 C6 H6 120.5
C7 C6 H6 120.5
C6 C7 C2 121.1(4)
C6 C7 C8 128.5(4)
C2 C7 C8 110.4(4)
C7 C8 C9 103.7(3)
C7 C8 H8A 111.0
C9 C8 H8A 111.0
C7 C8 H8B 111.0
C9 C8 H8B 111.0
H8A C8 H8B 109.0
C8 C9 C1 105.9(3)
C8 C9 C10 116.8(3)
C1 C9 C10 104.0(3)
C8 C9 H9 109.9
C1 C9 H9 109.9
C10 C9 H9 109.9
C21 C10 C11 115.0(3)
C21 C10 C9 116.4(3)
C11 C10 C9 105.8(3)
C21 C10 H10 106.3
C11 C10 H10 106.3
C9 C10 H10 106.3
C27 C11 C12 120.6(3)
C27 C11 C10 113.3(3)
C12 C11 C10 104.5(3)
C27 C11 H11 105.8
C12 C11 H11 105.8
C10 C11 H11 105.8
C1 C12 C20 116.2(3)
C1 C12 C11 100.1(3)
C20 C12 C11 113.1(3)
C1 C12 C13 111.8(3)
C20 C12 C13 100.8(3)
C11 C12 C13 115.7(3)
O2 C13 C14 112.9(4)
O2 C13 C12 116.7(3)
C14 C13 C12 104.0(3)
O2 C13 H13 107.6
C14 C13 H13 107.6
C12 C13 H13 107.6
C15 C14 C19 121.5(4)
C15 C14 C13 128.8(4)
C19 C14 C13 109.6(4)
C14 C15 C16 118.3(6)
C14 C15 H15 120.9
C16 C15 H15 120.9
C17 C16 C15 120.5(6)
C17 C16 H16 119.8
C15 C16 H16 119.8
C16 C17 C18 121.7(6)
C16 C17 H17 119.2
C18 C17 H17 119.2
C19 C18 C17 118.0(5)
C19 C18 H18 121.0
C17 C18 H18 121.0
C14 C19 C18 120.0(5)
C14 C19 C20 109.9(4)
C18 C19 C20 129.9(5)
C19 C20 C12 104.4(3)
C19 C20 H20A 110.9
C12 C20 H20A 110.9
C19 C20 H20B 110.9
C12 C20 H20B 110.9
H20A C20 H20B 108.9
C22 C21 C26 115.2(4)
C22 C21 C10 121.4(4)
C26 C21 C10 123.4(4)
C21 C22 C23 122.8(5)
C21 C22 Cl1 120.3(4)
C23 C22 Cl1 116.8(4)
C24 C23 C22 119.3(5)
C24 C23 H23 120.4
C22 C23 H23 120.4
C23 C24 C25 120.7(5)
C23 C24 Cl2 119.4(4)
C25 C24 Cl2 119.8(5)
C24 C25 C26 119.2(5)
C24 C25 H25 120.4
C26 C25 H25 120.4
C25 C26 C21 122.8(4)
C25 C26 H26 118.6
C21 C26 H26 118.6
C28 C27 C32 114.8(4)
C28 C27 C11 122.7(3)
C32 C27 C11 122.3(3)
C29 C28 C27 123.0(4)
C29 C28 Cl3 115.0(3)
C27 C28 Cl3 122.0(3)
C30 C29 C28 119.1(4)
C30 C29 H29 120.4
C28 C29 H29 120.4
C29 C30 C31 120.7(4)
C29 C30 Cl4 118.8(4)
C31 C30 Cl4 120.5(4)
C30 C31 C32 118.9(4)
C30 C31 H31 120.5
C32 C31 H31 120.5
C31 C32 C27 123.3(4)
C31 C32 H32 118.3
C27 C32 H32 118.3
C34 C33 H33A 109.5
C34 C33 H33B 109.5
H33A C33 H33B 109.5
C34 C33 H33C 109.5
H33A C33 H33C 109.5
H33B C33 H33C 109.5
O3 C34 C35 126.7(7)
O3 C34 C33 119.9(6)
C35 C34 C33 112.9(7)
C34 C35 H35A 109.5
C34 C35 H35B 109.5
H35A C35 H35B 109.5
C34 C35 H35C 109.5
H35A C35 H35C 109.5
H35B C35 H35C 109.5

loop_
_geom_bond_atom_site_label_1
_geom_bond_atom_site_label_2
_geom_bond_distance
_geom_bond_publ_flag
Cl1 C22 1.736(5) ?
Cl2 C24 1.741(5) ?
Cl3 C28 1.736(4) ?
Cl4 C30 1.744(5) ?
O1 C1 1.439(4) y
O1 H1 0.82(5) ?
O2 C13 1.423(5) y
O2 H2 0.83(5) ?
O3 C34 1.162(6) ?
C1 C2 1.532(5) ?
C1 C9 1.539(5) y
C1 C12 1.544(5) y
C2 C7 1.386(6) ?
C2 C3 1.393(6) ?
C3 C4 1.384(6) ?
C3 H3 0.9300 ?
C4 C5 1.372(7) ?
C4 H4 0.9300 ?
C5 C6 1.381(7) ?
C5 H5 0.9300 ?
C6 C7 1.383(6) ?
C6 H6 0.9300 ?
C7 C8 1.500(6) ?
C8 C9 1.524(5) y
C8 H8A 0.9700 ?
C8 H8B 0.9700 ?
C9 C10 1.578(5) y
C9 H9 0.9800 ?
C10 C21 1.512(5) ?
C10 C11 1.552(5) y
C10 H10 0.9800 ?
C11 C27 1.519(5) ?
C11 C12 1.549(5) y
C11 H11 0.9800 ?
C12 C20 1.549(5) ?
C12 C13 1.565(5) ?
C13 C14 1.506(6) ?
C13 H13 0.9800 ?
C14 C15 1.383(6) ?
C14 C19 1.384(6) ?
C15 C16 1.383(7) ?
C15 H15 0.9300 ?
C16 C17 1.370(9) ?
C16 H16 0.9300 ?
C17 C18 1.389(8) ?
C17 H17 0.9300 ?
C18 C19 1.388(6) ?
C18 H18 0.9300 ?
C19 C20 1.498(6) ?
C20 H20A 0.9700 ?
C20 H20B 0.9700 ?
C21 C22 1.382(5) ?
C21 C26 1.387(6) ?
C22 C23 1.387(7) ?
C23 C24 1.346(7) ?
C23 H23 0.9300 ?
C24 C25 1.364(7) ?
C25 C26 1.378(6) ?
C25 H25 0.9300 ?
C26 H26 0.9300 ?
C27 C28 1.391(5) ?
C27 C32 1.393(5) ?
C28 C29 1.385(6) ?
C29 C30 1.361(6) ?
C29 H29 0.9300 ?
C30 C31 1.372(6) ?
C31 C32 1.376(6) ?
C31 H31 0.9300 ?
C32 H32 0.9300 ?
C33 C34 1.477(9) ?
C33 H33A 0.9600 ?
C33 H33B 0.9600 ?
C33 H33C 0.9600 ?
C34 C35 1.417(9) ?
C35 H35A 0.9600 ?
C35 H35B 0.9600 ?
C35 H35C 0.9600 ?

loop_
_geom_hbond_atom_site_label_D
_geom_hbond_atom_site_label_H
_geom_hbond_atom_site_label_A
_geom_hbond_site_symmetry_A
_geom_hbond_distance_DH
_geom_hbond_distance_HA
_geom_hbond_distance_DA
_geom_hbond_angle_DHA
O1 H1 O3 6_566 0.82(5) 1.92(5) 2.723(5) 164(5)
O2 H2 O1 7_566 0.83(5) 1.96(5) 2.784(4) 176(5)

loop_
_geom_torsion_atom_site_label_1
_geom_torsion_atom_site_label_2
_geom_torsion_atom_site_label_3
_geom_torsion_atom_site_label_4
_geom_torsion
_geom_torsion_publ_flag
O1 C1 C2 C7 94.8(4) ?
C9 C1 C2 C7 -20.2(4) ?
C12 C1 C2 C7 -135.1(3) ?
O1 C1 C2 C3 -78.3(5) ?
C9 C1 C2 C3 166.7(4) ?
C12 C1 C2 C3 51.8(6) ?
C7 C2 C3 C4 -0.5(6) ?
C1 C2 C3 C4 172.1(4) ?
C2 C3 C4 C5 0.6(7) ?
C3 C4 C5 C6 -0.7(8) ?
C4 C5 C6 C7 0.7(7) ?
C5 C6 C7 C2 -0.5(6) ?
C5 C6 C7 C8 -177.8(4) ?
C3 C2 C7 C6 0.4(6) ?
C1 C2 C7 C6 -173.4(4) ?
C3 C2 C7 C8 178.1(3) ?
C1 C2 C7 C8 4.2(4) y
C6 C7 C8 C9 -168.6(4) ?
C2 C7 C8 C9 13.9(4) ?
C7 C8 C9 C1 -26.3(4) ?
C7 C8 C9 C10 88.8(4) ?
O1 C1 C9 C8 -86.1(4) ?
C2 C1 C9 C8 28.1(4) ?
C12 C1 C9 C8 152.2(3) ?
O1 C1 C9 C10 150.3(3) y
C2 C1 C9 C10 -95.6(3) ?
C12 C1 C9 C10 28.6(4) y
C8 C9 C10 C21 10.8(5) ?
C1 C9 C10 C21 127.1(3) ?
C8 C9 C10 C11 -118.3(4) ?
C1 C9 C10 C11 -2.0(4) y
C21 C10 C11 C27 72.0(4) y
C9 C10 C11 C27 -158.0(3) ?
C21 C10 C11 C12 -154.9(3) ?
C9 C10 C11 C12 -24.9(4) y
O1 C1 C12 C11 -163.2(3) y
C2 C1 C12 C11 68.9(4) ?
C9 C1 C12 C11 -43.7(4) y
O1 C1 C12 C20 74.7(4) ?
C2 C1 C12 C20 -53.2(5) ?
C9 C1 C12 C20 -165.8(3) ?
O1 C1 C12 C13 -40.1(4) ?
C2 C1 C12 C13 -168.1(3) ?
C9 C1 C12 C13 79.4(4) ?
C27 C11 C12 C1 170.5(3) ?
C10 C11 C12 C1 41.6(3) y
C27 C11 C12 C20 -65.3(5) ?
C10 C11 C12 C20 165.8(3) ?
C27 C11 C12 C13 50.2(5) ?
C10 C11 C12 C13 -78.7(4) ?
C1 C12 C13 O2 -79.6(4) ?
C11 C12 C13 O2 34.1(5) ?
C20 C12 C13 O2 156.4(3) ?
C1 C12 C13 C14 155.2(3) ?
C11 C12 C13 C14 -91.1(4) ?
C20 C12 C13 C14 31.2(4) ?
O2 C13 C14 C15 36.2(7) ?
C12 C13 C14 C15 164.3(5) ?
O2 C13 C14 C19 -147.5(4) ?
C12 C13 C14 C19 -19.9(4) ?
C19 C14 C15 C16 -0.5(8) ?
C13 C14 C15 C16 174.9(5) ?
C14 C15 C16 C17 1.9(10) ?
C15 C16 C17 C18 -1.8(11) ?
C16 C17 C18 C19 0.3(10) ?
C15 C14 C19 C18 -1.1(7) ?
C13 C14 C19 C18 -177.2(4) ?
C15 C14 C19 C20 175.3(4) ?
C13 C14 C19 C20 -0.8(5) ?
C17 C18 C19 C14 1.1(8) ?
C17 C18 C19 C20 -174.4(5) ?
C14 C19 C20 C12 21.5(5) ?
C18 C19 C20 C12 -162.6(5) ?
C1 C12 C20 C19 -152.7(3) ?
C11 C12 C20 C19 92.4(4) ?
C13 C12 C20 C19 -31.7(4) ?
C11 C10 C21 C22 -139.5(4) ?
C9 C10 C21 C22 96.0(5) ?
C11 C10 C21 C26 40.2(5) ?
C9 C10 C21 C26 -84.3(5) ?
C26 C21 C22 C23 1.1(6) ?
C10 C21 C22 C23 -179.2(4) ?
C26 C21 C22 Cl1 -179.9(3) ?
C10 C21 C22 Cl1 -0.1(6) ?
C21 C22 C23 C24 -0.5(7) ?
Cl1 C22 C23 C24 -179.6(4) ?
C22 C23 C24 C25 -0.6(7) ?
C22 C23 C24 Cl2 178.9(4) ?
C23 C24 C25 C26 0.9(7) ?
Cl2 C24 C25 C26 -178.5(3) ?
C24 C25 C26 C21 -0.2(7) ?
C22 C21 C26 C25 -0.7(6) ?
C10 C21 C26 C25 179.5(4) ?
C12 C11 C27 C28 95.6(5) ?
C10 C11 C27 C28 -139.5(4) ?
C12 C11 C27 C32 -89.8(5) ?
C10 C11 C27 C32 35.0(5) ?
C32 C27 C28 C29 -0.9(6) ?
C11 C27 C28 C29 174.1(4) ?
C32 C27 C28 Cl3 -179.0(3) ?
C11 C27 C28 Cl3 -4.0(6) ?
C27 C28 C29 C30 -1.7(7) ?
Cl3 C28 C29 C30 176.5(4) ?
C28 C29 C30 C31 2.7(8) ?
C28 C29 C30 Cl4 -176.4(4) ?
C29 C30 C31 C32 -1.2(8) ?
Cl4 C30 C31 C32 177.9(4) ?
C30 C31 C32 C27 -1.5(8) ?
C28 C27 C32 C31 2.5(7) ?
C11 C27 C32 C31 -172.5(4) ?
